data_2012546
loop_
_publ_author_name
'Benavides, Gloria A.'
'Fronczek, Frank R.'
'Fischer, Nikolaus H. '

_publ_section_title
;
 Stigmasterol hemihydrate
;
_journal_issue 3
_journal_name_full 'Acta Crystallographica Section C'
_journal_page_first o131
_journal_page_last o132
_journal_paper_doi 10.1107/S0108270102000434
_journal_volume 58
_journal_year 2002
_chemical_formula_iupac 'C29 H48 O1, 0.5H2 O1'
_chemical_formula_moiety 'C29 H48 O1, 0.5H2 O1'
_chemical_formula_sum 'C29 H49 O1.5'
_chemical_formula_weight 421.68
_chemical_name_common 'stigmasterol hemihydrate'
_chemical_name_systematic 'stigmasta-5,22-dien-3\b-ol hemihydrate'
_space_group_IT_number 4
_symmetry_cell_setting monoclinic
_symmetry_space_group_name_Hall 'P 2yb'
_symmetry_space_group_name_H-M 'P 1 21 1'
_atom_sites_solution_hydrogens geom
_atom_sites_solution_primary direct
_atom_sites_solution_secondary difmap
_cell_angle_alpha 90
_cell_angle_beta 93.184(9)
_cell_angle_gamma 90
_cell_formula_units_Z 4
_cell_length_a 9.367(2)
_cell_length_b 7.5127(15)
_cell_length_c 36.857(7)
_cell_measurement_reflns_used 3373
_cell_measurement_temperature 120
_cell_measurement_theta_max 27.4
_cell_measurement_theta_min 2.5
_cell_volume 2589.7(9)
_computing_cell_refinement 'DENZO and SCALEPACK'
_computing_data_collection 'COLLECT (Nonius 1999)'
_computing_data_reduction 'DENZO and SCALEPACK (Otwinowski & Minor, 1997)'
_computing_molecular_graphics 'ORTEPIII (Burnett & Johnson, 1996)'
_computing_publication_material SHELXL97
_computing_structure_refinement 'SHELXL97 (Sheldrick, 1997)'
_computing_structure_solution 'SIR97 (Altomare et al., 1999)'
_diffrn_ambient_temperature 120
_diffrn_measured_fraction_theta_full .950
_diffrn_measured_fraction_theta_max .950
_diffrn_measurement_device 'KappaCCD (with Oxford Cryostream)'
_diffrn_measurement_method '\w scans with \k offsets'
_diffrn_radiation_monochromator graphite
_diffrn_radiation_source 'fine-focus sealed tube'
_diffrn_radiation_type MoK\a
_diffrn_radiation_wavelength .71073
_diffrn_reflns_av_R_equivalents .038
_diffrn_reflns_av_sigmaI/netI .0780
_diffrn_reflns_limit_h_max 12
_diffrn_reflns_limit_h_min -12
_diffrn_reflns_limit_k_max 5
_diffrn_reflns_limit_k_min -9
_diffrn_reflns_limit_l_max 47
_diffrn_reflns_limit_l_min -47
_diffrn_reflns_number 10659
_diffrn_reflns_theta_full 27.4
_diffrn_reflns_theta_max 27.4
_diffrn_reflns_theta_min 2.6
_diffrn_standards_decay_% <2
_diffrn_standards_number 0
_exptl_absorpt_coefficient_mu .064
_exptl_absorpt_correction_type none
_exptl_crystal_colour colorless
_exptl_crystal_density_diffrn 1.082
_exptl_crystal_density_method 'not measured'
_exptl_crystal_description prism
_exptl_crystal_F_000 940
_exptl_crystal_size_max .47
_exptl_crystal_size_mid .18
_exptl_crystal_size_min .10
_refine_diff_density_max .30
_refine_diff_density_min -.27
_refine_ls_extinction_method none
_refine_ls_goodness_of_fit_ref 1.050
_refine_ls_hydrogen_treatment mixed
_refine_ls_matrix_type full
_refine_ls_number_parameters 582
_refine_ls_number_reflns 6072
_refine_ls_number_restraints 1
_refine_ls_restrained_S_all 1.050
_refine_ls_R_factor_all .090
_refine_ls_R_factor_gt .059
_refine_ls_shift/su_max .007
_refine_ls_shift/su_mean .000
_refine_ls_structure_factor_coef Fsqd
_refine_ls_weighting_details 'calc w = 1/[\s^2^(Fo^2^)+(0.0705P)^2^+0.6772P] where P = (Fo^2^+2Fc^2^)/3'
_refine_ls_weighting_scheme calc
_refine_ls_wR_factor_gt .136
_refine_ls_wR_factor_ref .156
_reflns_number_gt 4631
_reflns_number_total 6072
_reflns_threshold_expression I>2\s(I)
_cod_data_source_file bk1624.cif
_cod_data_source_block I
_cod_depositor_comments
;
The following automatic conversions were performed:
'_symmetry_cell_setting' value 'Monoclinic' changed to 'monoclinic'
according to '/home/saulius/struct/CIF-dictionaries/cif_core.dic'
dictionary named 'cif_core.dic' version 2.4.1 from 2010-06-29.

Automatic conversion script
Id: cif_fix_enum 1527 2010-12-29 10:47:43Z saulius 

The following automatic conversions were performed:

'_symmetry_cell_setting' value 'Monoclinic' changed to 'monoclinic'
according to /home/saulius/struct/CIF-dictionaries/cif_core.dic
dictionary named 'cif_core.dic' version 2.4.1 from 2010-06-29.

Automatic conversion script
Id: cif_fix_values 1715 2011-07-08 13:25:40Z adriana 
;
_cod_original_cell_volume 2589.7(10)
_cod_original_sg_symbol_H-M 'P 21'
_cod_original_formula_sum 'C29 H49 O1.50'
_cod_database_code 2012546
_cod_database_fobs_code 2012546

loop_
_symmetry_equiv_pos_as_xyz
'x, y, z'
'-x, y+1/2, -z'

loop_
_atom_site_label
_atom_site_fract_x
_atom_site_fract_y
_atom_site_fract_z
_atom_site_U_iso_or_equiv
_atom_site_adp_type
_atom_site_calc_flag
_atom_site_refinement_flags
_atom_site_occupancy
_atom_site_disorder_assembly
_atom_site_disorder_group
_atom_site_type_symbol
O1A .7206(3) -.0056(3) .51414(7) .0376(6) Uani d . 1 . . O
H1A .7530 .0940 .5209 .056 Uiso calc R 1 . . H
C1A .6838(3) -.2135(4) .42149(9) .0277(7) Uani d . 1 . . C
H1A1 .6704 -.3392 .4140 .033 Uiso calc R 1 . . H
H1A2 .7769 -.1734 .4130 .033 Uiso calc R 1 . . H
C2A .6899(4) -.2044(5) .46296(9) .0315(8) Uani d . 1 . . C
H2A1 .6001 -.2521 .4721 .038 Uiso calc R 1 . . H
H2A2 .7703 -.2779 .4731 .038 Uiso calc R 1 . . H
C3A .7102(4) -.0125(5) .47519(9) .0302(8) Uani d . 1 . . C
H3A .8011 .0340 .4658 .036 Uiso calc R 1 . . H
C4A .5855(4) .0999(5) .45962(9) .0329(8) Uani d . 1 . . C
H4A1 .4957 .0583 .4697 .040 Uiso calc R 1 . . H
H4A2 .6004 .2256 .4669 .040 Uiso calc R 1 . . H
C5A .5723(3) .0875(4) .41853(9) .0255(7) Uani d . 1 . . C
C6A .5700(3) .2333(4) .39819(9) .0270(7) Uani d . 1 . . C
H6A .5772 .3446 .4104 .032 Uiso calc R 1 . . H
C7A .5568(3) .2365(4) .35759(9) .0254(7) Uani d . 1 . . C
H7A1 .6510 .2657 .3482 .030 Uiso calc R 1 . . H
H7A2 .4888 .3313 .3495 .030 Uiso calc R 1 . . H
C8A .5051(3) .0589(4) .34158(9) .0223(7) Uani d . 1 . . C
H8A .4009 .0455 .3455 .027 Uiso calc R 1 . . H
C9A .5874(3) -.0944(4) .36108(9) .0219(6) Uani d . 1 . . C
H9A .6912 -.0677 .3590 .026 Uiso calc R 1 . . H
C10A .5632(3) -.0998(4) .40238(9) .0245(7) Uani d . 1 . . C
C11A .5601(4) -.2739(4) .34183(9) .0265(7) Uani d . 1 . . C
H11A .6286 -.3624 .3525 .032 Uiso calc R 1 . . H
H11B .4627 -.3150 .3468 .032 Uiso calc R 1 . . H
C12A .5737(3) -.2697(4) .30060(9) .0248(7) Uani d . 1 . . C
H12A .5453 -.3869 .2902 .030 Uiso calc R 1 . . H
H12B .6748 -.2485 .2954 .030 Uiso calc R 1 . . H
C13A .4799(3) -.1240(4) .28228(8) .0232(7) Uani d . 1 . . C
C14A .5274(3) .0511(4) .30106(9) .0226(7) Uani d . 1 . . C
H14A .6330 .0593 .2987 .027 Uiso calc R 1 . . H
C15A .4608(4) .1967(4) .27635(9) .0287(7) Uani d . 1 . . C
H15A .3619 .2233 .2828 .034 Uiso calc R 1 . . H
H15B .5181 .3074 .2782 .034 Uiso calc R 1 . . H
C16A .4621(4) .1180(4) .23800(10) .0307(8) Uani d . 1 . . C
H16A .5314 .1827 .2235 .037 Uiso calc R 1 . . H
H16B .3661 .1278 .2255 .037 Uiso calc R 1 . . H
C17A .5060(3) -.0799(4) .24211(9) .0250(7) Uani d . 1 . . C
H17A .6112 -.0880 .2390 .030 Uiso calc R 1 . . H
C18A .3205(3) -.1627(4) .28655(9) .0277(7) Uani d . 1 . . C
H18A .2972 -.2814 .2769 .042 Uiso calc R 1 . . H
H18B .2625 -.0734 .2731 .042 Uiso calc R 1 . . H
H18C .3003 -.1578 .3123 .042 Uiso calc R 1 . . H
C19A .4163(3) -.1806(5) .41003(9) .0317(8) Uani d . 1 . . C
H19A .3933 -.1532 .4350 .048 Uiso calc R 1 . . H
H19B .4195 -.3099 .4068 .048 Uiso calc R 1 . . H
H19C .3427 -.1299 .3931 .048 Uiso calc R 1 . . H
C20A .4294(4) -.1958(5) .21226(9) .0295(7) Uani d . 1 . . C
H20A .3245 -.1907 .2160 .035 Uiso calc R 1 . . H
C21A .4742(4) -.3920(5) .21377(10) .0366(9) Uani d . 1 . . C
H21A .4282 -.4556 .1931 .055 Uiso calc R 1 . . H
H21B .4449 -.4451 .2365 .055 Uiso calc R 1 . . H
H21C .5783 -.4006 .2127 .055 Uiso calc R 1 . . H
C22A .4526(4) -.1200(5) .17495(10) .0354(8) Uani d . 1 . . C
H22A .5477 -.0951 .1688 .043 Uiso calc R 1 . . H
C23A .3459(5) -.0866(6) .15033(11) .0507(11) Uani d . 1 . . C
H23A .2511 -.1062 .1574 .061 Uiso calc R 1 . . H
C24A .3641(5) -.0201(7) .11214(12) .0556(12) Uani d . 1 A . C
H24A .4674 .0107 .1107 .067 Uiso calc R 1 . . H
C25A .2787(5) .1552(7) .10539(13) .0609(12) Uani d . 1 . . C
H25A .1760 .1276 .1090 .073 Uiso calc R 1 . . H
C26A .2871(7) .2231(9) .06674(15) .0901(19) Uani d . 1 . . C
H26A .2555 .1294 .0496 .135 Uiso calc R 1 . . H
H26B .3860 .2561 .0625 .135 Uiso calc R 1 . . H
H26C .2252 .3275 .0632 .135 Uiso calc R 1 . . H
C27A .3232(6) .2966(7) .13234(14) .0675(14) Uani d . 1 . . C
H27A .2653 .4036 .1276 .101 Uiso calc R 1 . . H
H27B .4244 .3251 .1301 .101 Uiso calc R 1 . . H
H27C .3089 .2535 .1570 .101 Uiso calc R 1 . . H
C28A .3320(8) -.1629(8) .08459(15) .0868(19) Uani d . 1 . . C
H28A .3950 -.2648 .0901 .104 Uiso d P .70 . . H
H28B .3532 -.1160 .0604 .104 Uiso d P .70 . . H
C291 .1692(10) -.2310(14) .0827(2) .095(3) Uani d P .70 A 1 C
H29A .1566 -.3232 .0640 .143 Uiso calc PR .70 A 1 H
H29B .1052 -.1309 .0766 .143 Uiso calc PR .70 A 1 H
H29C .1465 -.2803 .1063 .143 Uiso calc PR .70 A 1 H
H28C .3139 -.1071 .0604 .114 Uiso d P .30 B 1 H
H28D .2429 -.2257 .0907 .114 Uiso d P .30 C 1 H
C292 .455(3) -.300(2) .0841(5) .090(7) Uani d P .30 A 2 C
H29D .4313 -.3907 .0655 .136 Uiso calc PR .30 A 2 H
H29E .4673 -.3573 .1080 .136 Uiso calc PR .30 A 2 H
H29F .5435 -.2397 .0784 .136 Uiso calc PR .30 A 2 H
O1B 1.0659(3) .2486(3) .46645(7) .0369(6) Uani d . 1 . . O
H1B 1.1349 .3185 .4706 .055 Uiso calc R 1 . . H
C1B .9505(3) .4654(4) .37678(9) .0261(7) Uani d . 1 . . C
H1B1 .9485 .5914 .3689 .031 Uiso calc R 1 . . H
H1B2 .8508 .4211 .3754 .031 Uiso calc R 1 . . H
C2B 1.0094(4) .4566(4) .41643(9) .0295(7) Uani d . 1 . . C
H2B1 1.1066 .5084 .4185 .035 Uiso calc R 1 . . H
H2B2 .9475 .5271 .4319 .035 Uiso calc R 1 . . H
C3B 1.0146(4) .2655(4) .42934(9) .0294(7) Uani d . 1 . . C
H3B .9149 .2175 .4273 .035 Uiso calc R 1 . . H
C4B 1.1051(4) .1530(5) .40524(9) .0323(8) Uani d . 1 . . C
H4B1 1.1011 .0270 .4130 .039 Uiso calc R 1 . . H
H4B2 1.2059 .1926 .4081 .039 Uiso calc R 1 . . H
C5B 1.0538(3) .1669(4) .36542(9) .0262(7) Uani d . 1 . . C
C6B 1.0244(3) .0212(4) .34599(9) .0271(7) Uani d . 1 . . C
H6B 1.0342 -.0905 .3579 .033 Uiso calc R 1 . . H
C7B .9770(3) .0212(4) .30667(9) .0244(7) Uani d . 1 . . C
H7B1 .8732 -.0043 .3042 .029 Uiso calc R 1 . . H
H7B2 1.0273 -.0752 .2942 .029 Uiso calc R 1 . . H
C8B 1.0063(3) .1984(4) .28805(8) .0216(6) Uani d . 1 . . C
H8B 1.1116 .2095 .2855 .026 Uiso calc R 1 . . H
C9B .9571(3) .3531(4) .31218(8) .0221(6) Uani d . 1 . . C
H9B .8544 .3297 .3166 .027 Uiso calc R 1 . . H
C10B 1.0382(3) .3563(4) .35013(8) .0217(6) Uani d . 1 . . C
C11B .9611(4) .5328(4) .29247(9) .0255(7) Uani d . 1 . . C
H11C 1.0620 .5698 .2910 .031 Uiso calc R 1 . . H
H11D .9129 .6231 .3071 .031 Uiso calc R 1 . . H
C12B .8893(3) .5300(4) .25388(9) .0286(7) Uani d . 1 . . C
H12C .7856 .5081 .2554 .034 Uiso calc R 1 . . H
H12D .9014 .6476 .2423 .034 Uiso calc R 1 . . H
C13B .9528(3) .3864(4) .23037(9) .0251(7) Uani d . 1 . . C
C14B .9317(3) .2084(4) .25055(9) .0252(7) Uani d . 1 . . C
H14B .8270 .1998 .2543 .030 Uiso calc R 1 . . H
C15B .9630(4) .0652(5) .22293(10) .0349(8) Uani d . 1 . . C
H15C .9129 -.0470 .2283 .042 Uiso calc R 1 . . H
H15D 1.0670 .0414 .2228 .042 Uiso calc R 1 . . H
C16B .9061(4) .1445(5) .18628(10) .0381(9) Uani d . 1 . . C
H16C .8194 .0800 .1771 .046 Uiso calc R 1 . . H
H16D .9794 .1350 .1680 .046 Uiso calc R 1 . . H
C17B .8704(4) .3433(5) .19344(9) .0305(8) Uani d . 1 . . C
H17B .7660 .3499 .1976 .037 Uiso calc R 1 . . H
C18B 1.1104(3) .4220(5) .22427(10) .0307(7) Uani d . 1 . . C
H18D 1.1201 .5387 .2128 .046 Uiso calc R 1 . . H
H18E 1.1467 .3295 .2085 .046 Uiso calc R 1 . . H
H18F 1.1654 .4207 .2477 .046 Uiso calc R 1 . . H
C19B 1.1881(3) .4399(5) .34841(9) .0288(7) Uani d . 1 . . C
H19D 1.1789 .5689 .3451 .043 Uiso calc R 1 . . H
H19E 1.2365 .3888 .3279 .043 Uiso calc R 1 . . H
H19F 1.2442 .4151 .3711 .043 Uiso calc R 1 . . H
C20B .8962(4) .4584(5) .15973(10) .0346(8) Uani d . 1 . . C
H20B .9983 .4426 .1538 .041 Uiso calc R 1 . . H
C21B .8708(5) .6576(5) .16553(11) .0480(10) Uani d . 1 . . C
H21D .8790 .7209 .1425 .072 Uiso calc R 1 . . H
H21E .9424 .7035 .1836 .072 Uiso calc R 1 . . H
H21F .7750 .6757 .1743 .072 Uiso calc R 1 . . H
C22B .8045(5) .3943(6) .12777(11) .0463(10) Uani d . 1 . . C
H22B .7067 .3689 .1311 .056 Uiso calc R 1 . . H
C23B .8537(7) .3713(11) .09482(13) .088(2) Uani d . 1 . . C
H23B .9517 .3949 .0915 .106 Uiso calc R 1 . . H
C24B .7585(8) .3081(12) .06200(16) .102(2) Uani d . 1 F . C
H24B .6604 .2894 .0707 .123 Uiso calc R 1 . . H
C25B .8129(11) .1215(13) .04849(19) .130(3) Uani d . 1 . . C
H25B .9111 .1363 .0396 .156 Uiso calc R 1 . . H
C26B .8176(12) -.0270(14) .0796(3) .164(4) Uani d . 1 . . C
H26D .8871 .0077 .0992 .246 Uiso calc R 1 . . H
H26E .8459 -.1413 .0694 .246 Uiso calc R 1 . . H
H26F .7227 -.0385 .0893 .246 Uiso calc R 1 . . H
C27B .7169(14) .0507(17) .0183(2) .201(6) Uani d . 1 . . C
H27D .7145 .1342 -.0022 .301 Uiso calc R 1 . . H
H27E .6202 .0360 .0267 .301 Uiso calc R 1 . . H
H27F .7529 -.0648 .0104 .301 Uiso calc R 1 . . H
C28B .7470(16) .4484(18) .0337(3) .164(5) Uani d . 1 . . C
H28E .7179 .5593 .0435 .197 Uiso d P .60 D 3 H
H28F .6854 .4095 .0132 .197 Uiso d P .60 E 3 H
C293 .9014(16) .466(3) .0196(4) .147(6) Uani d P .60 F 3 C
H29G .9013 .5565 .0004 .220 Uiso calc PR .60 F 3 H
H29H .9312 .3515 .0098 .220 Uiso calc PR .60 F 3 H
H29I .9682 .5016 .0397 .220 Uiso calc PR .60 F 3 H
H28G .7353 .3907 .0093 .176 Uiso d P .40 G 4 H
H28H .8443 .5115 .0337 .176 Uiso d P .40 H 4 H
C294 .622(3) .589(3) .0422(6) .154(10) Uani d P .40 F 4 C
H29J .6149 .6802 .0230 .232 Uiso calc PR .40 F 4 H
H29K .6441 .6466 .0657 .232 Uiso calc PR .40 F 4 H
H29L .5301 .5266 .0429 .232 Uiso calc PR .40 F 4 H
O1W 1.1397(4) -.1620(5) .48299(9) .0528(8) Uani d . 1 . . O
H1W 1.127(6) -.051(8) .4807(15) .079 Uiso d . 1 . . H
H2W 1.070(5) -.178(8) .4963(15) .079 Uiso d . 1 . . H

loop_
_atom_site_aniso_label
_atom_site_aniso_U_11
_atom_site_aniso_U_22
_atom_site_aniso_U_33
_atom_site_aniso_U_12
_atom_site_aniso_U_13
_atom_site_aniso_U_23
O1A .0525(16) .0374(14) .0222(13) -.0016(12) -.0025(11) -.0035(11)
C1A .0343(18) .0225(16) .0260(18) .0030(13) -.0023(14) .0023(13)
C2A .0427(19) .0310(18) .0206(18) .0016(15) -.0012(14) .0015(14)
C3A .0363(18) .0295(18) .0246(19) -.0027(15) .0002(14) .0014(14)
C4A .0408(19) .0295(18) .029(2) .0022(15) .0039(15) -.0052(15)
C5A .0250(16) .0246(16) .0269(18) .0008(13) .0019(13) -.0033(13)
C6A .0298(16) .0186(15) .032(2) .0023(13) -.0032(13) -.0037(14)
C7A .0264(16) .0201(15) .0294(19) -.0009(13) -.0008(13) .0005(13)
C8A .0199(14) .0181(15) .0287(18) .0005(12) -.0003(12) -.0008(13)
C9A .0198(15) .0199(15) .0256(17) .0020(12) -.0031(12) -.0003(13)
C10A .0278(16) .0173(15) .0284(18) .0008(12) .0012(13) .0011(13)
C11A .0328(17) .0189(15) .0273(18) .0032(13) -.0036(13) .0012(13)
C12A .0303(16) .0166(14) .0269(18) .0036(13) -.0029(13) -.0013(13)
C13A .0233(15) .0226(16) .0234(17) .0006(12) -.0023(12) .0027(13)
C14A .0202(14) .0190(15) .0284(18) .0001(12) .0009(12) .0021(13)
C15A .0334(17) .0228(17) .0294(19) .0034(14) -.0021(13) .0027(14)
C16A .0338(18) .0254(18) .033(2) .0008(14) -.0015(14) .0055(14)
C17A .0238(16) .0259(17) .0253(18) .0017(13) .0013(12) .0025(13)
C18A .0262(16) .0247(16) .0320(19) -.0016(13) -.0002(13) .0008(14)
C19A .0308(17) .0334(18) .0310(19) -.0050(15) .0030(14) .0008(15)
C20A .0328(17) .0329(18) .0224(18) .0027(14) -.0025(13) .0012(14)
C21A .048(2) .0294(18) .031(2) .0027(16) -.0058(16) -.0040(15)
C22A .0391(19) .037(2) .031(2) .0084(16) .0019(15) .0009(16)
C23A .060(3) .056(3) .036(2) .013(2) -.0033(19) .003(2)
C24A .068(3) .068(3) .030(2) .010(2) -.0034(19) .004(2)
C25A .068(3) .063(3) .051(3) .004(3) -.005(2) .011(2)
C26A .137(6) .081(4) .051(4) .013(4) -.008(3) .020(3)
C27A .077(3) .067(3) .059(3) .013(3) .005(3) .001(3)
C28A .150(6) .063(3) .046(3) .017(4) -.009(3) .005(3)
C291 .129(8) .097(7) .055(5) -.021(6) -.028(5) -.001(5)
C292 .17(2) .038(9) .065(12) .026(11) -.004(12) -.010(8)
O1B .0449(15) .0388(14) .0264(14) -.0043(11) -.0019(10) .0029(11)
C1B .0269(16) .0243(16) .0270(18) .0005(13) -.0004(13) -.0006(13)
C2B .0331(17) .0275(17) .0277(19) .0045(14) .0010(14) -.0017(14)
C3B .0315(17) .0327(18) .0239(18) -.0037(14) .0001(13) .0061(14)
C4B .0374(19) .0268(17) .032(2) .0042(15) -.0021(15) .0032(15)
C5B .0275(16) .0250(17) .0263(18) .0025(13) .0016(13) .0040(14)
C6B .0302(17) .0196(16) .032(2) .0030(13) .0042(14) .0042(14)
C7B .0227(15) .0193(15) .0314(19) .0004(12) .0042(13) -.0002(13)
C8B .0225(15) .0180(15) .0242(17) .0010(12) .0005(12) -.0004(12)
C9B .0187(14) .0214(15) .0261(17) -.0026(12) .0012(12) .0021(13)
C10B .0219(15) .0194(15) .0239(17) -.0004(12) .0013(12) .0001(13)
C11B .0346(17) .0186(15) .0236(18) .0029(13) .0046(13) -.0014(13)
C12B .0340(17) .0264(17) .0253(19) .0028(14) .0001(14) .0028(14)
C13B .0275(16) .0237(16) .0240(17) .0022(13) .0002(13) .0003(13)
C14B .0255(15) .0224(16) .0273(18) -.0006(13) -.0005(12) -.0017(13)
C15B .048(2) .0270(18) .029(2) .0033(16) -.0015(15) -.0031(15)
C16B .049(2) .0319(19) .033(2) .0012(17) -.0029(16) -.0077(16)
C17B .0315(17) .0370(19) .0228(18) .0058(15) -.0007(13) -.0006(15)
C18B .0319(17) .0293(18) .0311(19) -.0010(14) .0025(14) .0032(14)
C19B .0249(16) .0317(18) .0296(19) -.0040(14) -.0015(13) -.0021(15)
C20B .0401(19) .0336(19) .030(2) .0049(16) .0004(15) .0029(16)
C21B .072(3) .036(2) .036(2) .007(2) .0068(19) .0082(18)
C22B .054(2) .051(2) .033(2) .009(2) -.0078(17) .0052(19)
C23B .093(4) .140(6) .033(3) -.018(4) .006(2) -.019(3)
C24B .126(6) .143(7) .037(3) -.014(5) -.011(3) -.015(4)
C25B .203(9) .136(7) .051(4) -.030(7) -.007(5) -.023(5)
C26B .252(12) .133(8) .103(7) -.031(9) -.023(7) -.006(6)
C27B .358(17) .166(10) .072(6) -.072(11) -.039(8) -.021(6)
C28B .245(13) .177(11) .068(6) -.056(10) -.021(7) -.014(6)
C293 .162(14) .211(19) .066(9) -.027(14) -.015(8) .030(10)
C294 .26(3) .087(14) .117(19) -.039(18) .041(19) -.015(13)
O1W .0627(19) .0472(18) .0503(19) .0103(16) .0197(14) .0125(15)

loop_
_atom_type_symbol
_atom_type_description
_atom_type_scat_dispersion_real
_atom_type_scat_dispersion_imag
_atom_type_scat_source
C C .0033 .0016 'International Tables Vol C Tables 4.2.6.8 and 6.1.1.4'
H H .0000 .0000 'International Tables Vol C Tables 4.2.6.8 and 6.1.1.4'
O O .0106 .0060 'International Tables Vol C Tables 4.2.6.8 and 6.1.1.4'

loop_
_geom_angle_atom_site_label_1
_geom_angle_atom_site_label_2
_geom_angle_atom_site_label_3
_geom_angle
C3A O1A H1A 109.5
C2A C1A C10A 114.5(3)
C2A C1A H1A1 108.6
C10A C1A H1A1 108.6
C2A C1A H1A2 108.6
C10A C1A H1A2 108.6
H1A1 C1A H1A2 107.6
C3A C2A C1A 109.7(3)
C3A C2A H2A1 109.7
C1A C2A H2A1 109.7
C3A C2A H2A2 109.7
C1A C2A H2A2 109.7
H2A1 C2A H2A2 108.2
O1A C3A C2A 109.4(3)
O1A C3A C4A 111.3(3)
C2A C3A C4A 109.4(3)
O1A C3A H3A 108.9
C2A C3A H3A 108.9
C4A C3A H3A 108.9
C5A C4A C3A 111.1(3)
C5A C4A H4A1 109.4
C3A C4A H4A1 109.4
C5A C4A H4A2 109.4
C3A C4A H4A2 109.4
H4A1 C4A H4A2 108.0
C6A C5A C4A 120.8(3)
C6A C5A C10A 122.8(3)
C4A C5A C10A 116.5(3)
C5A C6A C7A 125.2(3)
C5A C6A H6A 117.4
C7A C6A H6A 117.4
C6A C7A C8A 112.3(3)
C6A C7A H7A1 109.1
C8A C7A H7A1 109.1
C6A C7A H7A2 109.1
C8A C7A H7A2 109.1
H7A1 C7A H7A2 107.9
C14A C8A C7A 110.9(3)
C14A C8A C9A 109.7(2)
C7A C8A C9A 109.5(2)
C14A C8A H8A 108.9
C7A C8A H8A 108.9
C9A C8A H8A 108.9
C11A C9A C8A 112.0(2)
C11A C9A C10A 113.6(3)
C8A C9A C10A 112.4(2)
C11A C9A H9A 106.1
C8A C9A H9A 106.1
C10A C9A H9A 106.1
C5A C10A C19A 108.8(3)
C5A C10A C9A 110.5(3)
C19A C10A C9A 111.7(3)
C5A C10A C1A 107.8(3)
C19A C10A C1A 109.5(3)
C9A C10A C1A 108.5(3)
C12A C11A C9A 114.7(3)
C12A C11A H11A 108.6
C9A C11A H11A 108.6
C12A C11A H11B 108.6
C9A C11A H11B 108.6
H11A C11A H11B 107.6
C11A C12A C13A 111.9(3)
C11A C12A H12A 109.2
C13A C12A H12A 109.2
C11A C12A H12B 109.2
C13A C12A H12B 109.2
H12A C12A H12B 107.9
C12A C13A C18A 110.8(3)
C12A C13A C14A 105.5(2)
C18A C13A C14A 111.9(3)
C12A C13A C17A 117.1(3)
C18A C13A C17A 110.1(2)
C14A C13A C17A 100.9(2)
C8A C14A C15A 118.8(3)
C8A C14A C13A 115.0(3)
C15A C14A C13A 104.1(2)
C8A C14A H14A 106.0
C15A C14A H14A 106.0
C13A C14A H14A 106.0
C16A C15A C14A 104.4(3)
C16A C15A H15A 110.9
C14A C15A H15A 110.9
C16A C15A H15B 110.9
C14A C15A H15B 110.9
H15A C15A H15B 108.9
C15A C16A C17A 107.2(3)
C15A C16A H16A 110.3
C17A C16A H16A 110.3
C15A C16A H16B 110.3
C17A C16A H16B 110.3
H16A C16A H16B 108.5
C16A C17A C13A 104.1(3)
C16A C17A C20A 111.2(3)
C13A C17A C20A 117.9(3)
C16A C17A H17A 107.8
C13A C17A H17A 107.8
C20A C17A H17A 107.8
C13A C18A H18A 109.5
C13A C18A H18B 109.5
H18A C18A H18B 109.5
C13A C18A H18C 109.5
H18A C18A H18C 109.5
H18B C18A H18C 109.5
C10A C19A H19A 109.5
C10A C19A H19B 109.5
H19A C19A H19B 109.5
C10A C19A H19C 109.5
H19A C19A H19C 109.5
H19B C19A H19C 109.5
C22A C20A C21A 110.0(3)
C22A C20A C17A 110.5(3)
C21A C20A C17A 113.6(3)
C22A C20A H20A 107.5
C21A C20A H20A 107.5
C17A C20A H20A 107.5
C20A C21A H21A 109.5
C20A C21A H21B 109.5
H21A C21A H21B 109.5
C20A C21A H21C 109.5
H21A C21A H21C 109.5
H21B C21A H21C 109.5
C23A C22A C20A 123.2(4)
C23A C22A H22A 118.4
C20A C22A H22A 118.4
C22A C23A C24A 125.2(4)
C22A C23A H23A 117.4
C24A C23A H23A 117.4
C28A C24A C23A 111.5(5)
C28A C24A C25A 114.6(4)
C23A C24A C25A 110.2(4)
C28A C24A H24A 106.7
C23A C24A H24A 106.7
C25A C24A H24A 106.7
C27A C25A C26A 110.9(5)
C27A C25A C24A 111.9(4)
C26A C25A C24A 112.5(4)
C27A C25A H25A 107.1
C26A C25A H25A 107.1
C24A C25A H25A 107.1
C25A C26A H26A 109.5
C25A C26A H26B 109.5
H26A C26A H26B 109.5
C25A C26A H26C 109.5
H26A C26A H26C 109.5
H26B C26A H26C 109.5
C25A C27A H27A 109.5
C25A C27A H27B 109.5
H27A C27A H27B 109.5
C25A C27A H27C 109.5
H27A C27A H27C 109.5
H27B C27A H27C 109.5
C24A C28A C292 111.4(8)
C24A C28A C291 114.4(6)
C292 C28A C291 119.5(10)
C24A C28A H28A 108.9
C291 C28A H28A 108.6
C24A C28A H28B 108.2
C291 C28A H28B 108.2
H28A C28A H28B 108.5
C24A C28A H28C 109.0
C292 C28A H28C 111.2
C24A C28A H28D 109.0
C292 C28A H28D 108.7
H28C C28A H28D 107.5
C28A C291 H29A 109.5
C28A C291 H29B 109.5
H29A C291 H29B 109.5
C28A C291 H29C 109.5
H29A C291 H29C 109.5
H29B C291 H29C 109.5
C28A C292 H29D 109.5
C28A C292 H29E 109.5
H29D C292 H29E 109.5
C28A C292 H29F 109.5
H29D C292 H29F 109.5
H29E C292 H29F 109.5
C3B O1B H1B 109.5
C2B C1B C10B 113.9(3)
C2B C1B H1B1 108.8
C10B C1B H1B1 108.8
C2B C1B H1B2 108.8
C10B C1B H1B2 108.8
H1B1 C1B H1B2 107.7
C3B C2B C1B 110.2(3)
C3B C2B H2B1 109.6
C1B C2B H2B1 109.6
C3B C2B H2B2 109.6
C1B C2B H2B2 109.6
H2B1 C2B H2B2 108.1
O1B C3B C2B 112.9(3)
O1B C3B C4B 110.0(3)
C2B C3B C4B 110.7(3)
O1B C3B H3B 107.7
C2B C3B H3B 107.7
C4B C3B H3B 107.7
C3B C4B C5B 111.6(3)
C3B C4B H4B1 109.3
C5B C4B H4B1 109.3
C3B C4B H4B2 109.3
C5B C4B H4B2 109.3
H4B1 C4B H4B2 108.0
C6B C5B C4B 120.5(3)
C6B C5B C10B 123.6(3)
C4B C5B C10B 115.9(3)
C5B C6B C7B 124.4(3)
C5B C6B H6B 117.8
C7B C6B H6B 117.8
C6B C7B C8B 112.6(3)
C6B C7B H7B1 109.1
C8B C7B H7B1 109.1
C6B C7B H7B2 109.1
C8B C7B H7B2 109.1
H7B1 C7B H7B2 107.8
C14B C8B C7B 111.6(3)
C14B C8B C9B 110.5(2)
C7B C8B C9B 109.2(2)
C14B C8B H8B 108.5
C7B C8B H8B 108.5
C9B C8B H8B 108.5
C11B C9B C8B 111.9(2)
C11B C9B C10B 112.9(2)
C8B C9B C10B 112.4(2)
C11B C9B H9B 106.4
C8B C9B H9B 106.4
C10B C9B H9B 106.4
C5B C10B C19B 108.9(2)
C5B C10B C1B 107.5(3)
C19B C10B C1B 109.0(3)
C5B C10B C9B 110.4(2)
C19B C10B C9B 111.7(2)
C1B C10B C9B 109.2(2)
C9B C11B C12B 113.9(3)
C9B C11B H11C 108.8
C12B C11B H11C 108.8
C9B C11B H11D 108.8
C12B C11B H11D 108.8
H11C C11B H11D 107.7
C13B C12B C11B 111.8(3)
C13B C12B H12C 109.3
C11B C12B H12C 109.3
C13B C12B H12D 109.3
C11B C12B H12D 109.3
H12C C12B H12D 107.9
C12B C13B C18B 111.7(3)
C12B C13B C14B 105.9(3)
C18B C13B C14B 111.8(3)
C12B C13B C17B 116.9(3)
C18B C13B C17B 110.0(3)
C14B C13B C17B 99.8(3)
C8B C14B C15B 118.6(3)
C8B C14B C13B 114.6(3)
C15B C14B C13B 104.8(3)
C8B C14B H14B 106.0
C15B C14B H14B 106.0
C13B C14B H14B 106.0
C14B C15B C16B 104.0(3)
C14B C15B H15C 111.0
C16B C15B H15C 111.0
C14B C15B H15D 111.0
C16B C15B H15D 111.0
H15C C15B H15D 109.0
C15B C16B C17B 106.8(3)
C15B C16B H16C 110.4
C17B C16B H16C 110.4
C15B C16B H16D 110.4
C17B C16B H16D 110.4
H16C C16B H16D 108.6
C20B C17B C16B 110.9(3)
C20B C17B C13B 119.6(3)
C16B C17B C13B 104.3(3)
C20B C17B H17B 107.2
C16B C17B H17B 107.2
C13B C17B H17B 107.2
C13B C18B H18D 109.5
C13B C18B H18E 109.5
H18D C18B H18E 109.5
C13B C18B H18F 109.5
H18D C18B H18F 109.5
H18E C18B H18F 109.5
C10B C19B H19D 109.5
C10B C19B H19E 109.5
H19D C19B H19E 109.5
C10B C19B H19F 109.5
H19D C19B H19F 109.5
H19E C19B H19F 109.5
C22B C20B C21B 109.7(3)
C22B C20B C17B 110.2(3)
C21B C20B C17B 113.7(3)
C22B C20B H20B 107.7
C21B C20B H20B 107.7
C17B C20B H20B 107.7
C20B C21B H21D 109.5
C20B C21B H21E 109.5
H21D C21B H21E 109.5
C20B C21B H21F 109.5
H21D C21B H21F 109.5
H21E C21B H21F 109.5
C23B C22B C20B 123.1(4)
C23B C22B H22B 118.5
C20B C22B H22B 118.5
C22B C23B C24B 122.8(6)
C22B C23B H23B 118.6
C24B C23B H23B 118.6
C28B C24B C23B 110.5(7)
C28B C24B C25B 114.9(7)
C23B C24B C25B 109.8(7)
C28B C24B H24B 107.1
C23B C24B H24B 107.1
C25B C24B H24B 107.1
C27B C25B C24B 111.1(9)
C27B C25B C26B 106.2(8)
C24B C25B C26B 112.9(7)
C27B C25B H25B 108.8
C24B C25B H25B 108.8
C26B C25B H25B 108.8
C25B C26B H26D 109.5
C25B C26B H26E 109.5
H26D C26B H26E 109.5
C25B C26B H26F 109.5
H26D C26B H26F 109.5
H26E C26B H26F 109.5
C25B C27B H27D 109.5
C25B C27B H27E 109.5
H27D C27B H27E 109.5
C25B C27B H27F 109.5
H27D C27B H27F 109.5
H27E C27B H27F 109.5
C24B C28B C293 105.1(12)
C24B C28B C294 110.7(11)
C293 C28B C294 134.2(14)
C24B C28B H28E 111.3
C293 C28B H28E 109.9
C24B C28B H28F 110.5
H28E C28B H28F 112.9
C24B C28B H28G 109.0
C294 C28B H28G 114.3
C24B C28B H28H 107.3
C294 C28B H28H 110.5
H28G C28B H28H 104.8
C28B C293 H29G 109.5
C28B C293 H29H 109.5
H29G C293 H29H 109.5
C28B C293 H29I 109.5
H29G C293 H29I 109.5
H29H C293 H29I 109.5
C28B C294 H29J 109.5
C28B C294 H29K 109.5
H29J C294 H29K 109.5
C28B C294 H29L 109.5
H29J C294 H29L 109.5
H29K C294 H29L 109.5
H1W O1W H2W 95(5)

loop_
_geom_bond_atom_site_label_1
_geom_bond_atom_site_label_2
_geom_bond_site_symmetry_2
_geom_bond_distance
_geom_bond_publ_flag
O1A C3A . 1.435(4) y
O1A H1A . .8400 ?
C1A C2A . 1.528(4) ?
C1A C10A . 1.554(4) ?
C1A H1A1 . .9900 ?
C1A H1A2 . .9900 ?
C2A C3A . 1.519(5) ?
C2A H2A1 . .9900 ?
C2A H2A2 . .9900 ?
C3A C4A . 1.527(5) ?
C3A H3A . 1.0000 ?
C4A C5A . 1.516(5) ?
C4A H4A1 . .9900 ?
C4A H4A2 . .9900 ?
C5A C6A . 1.327(5) y
C5A C10A . 1.528(4) ?
C6A C7A . 1.495(5) ?
C6A H6A . .9500 ?
C7A C8A . 1.526(4) ?
C7A H7A1 . .9900 ?
C7A H7A2 . .9900 ?
C8A C14A . 1.520(5) ?
C8A C9A . 1.541(4) ?
C8A H8A . 1.0000 ?
C9A C11A . 1.539(4) ?
C9A C10A . 1.552(4) ?
C9A H9A . 1.0000 ?
C10A C19A . 1.544(4) ?
C11A C12A . 1.532(5) ?
C11A H11A . .9900 ?
C11A H11B . .9900 ?
C12A C13A . 1.536(4) ?
C12A H12A . .9900 ?
C12A H12B . .9900 ?
C13A C18A . 1.537(4) ?
C13A C14A . 1.541(4) ?
C13A C17A . 1.549(4) ?
C14A C15A . 1.534(4) ?
C14A H14A . 1.0000 ?
C15A C16A . 1.533(5) ?
C15A H15A . .9900 ?
C15A H15B . .9900 ?
C16A C17A . 1.548(4) ?
C16A H16A . .9900 ?
C16A H16B . .9900 ?
C17A C20A . 1.548(5) ?
C17A H17A . 1.0000 ?
C18A H18A . .9800 ?
C18A H18B . .9800 ?
C18A H18C . .9800 ?
C19A H19A . .9800 ?
C19A H19B . .9800 ?
C19A H19C . .9800 ?
C20A C22A . 1.515(5) ?
C20A C21A . 1.532(5) ?
C20A H20A . 1.0000 ?
C21A H21A . .9800 ?
C21A H21B . .9800 ?
C21A H21C . .9800 ?
C22A C23A . 1.336(5) y
C22A H22A . .9500 ?
C23A C24A . 1.512(6) ?
C23A H23A . .9500 ?
C24A C28A . 1.496(8) ?
C24A C25A . 1.553(7) ?
C24A H24A . 1.0000 ?
C25A C27A . 1.498(7) ?
C25A C26A . 1.519(7) ?
C25A H25A . 1.0000 ?
C26A H26A . .9800 ?
C26A H26B . .9800 ?
C26A H26C . .9800 ?
C27A H27A . .9800 ?
C27A H27B . .9800 ?
C27A H27C . .9800 ?
C28A C292 . 1.55(2) ?
C28A C291 . 1.606(11) ?
C28A H28A . .980 ?
C28A H28B . .988 ?
C28A H28C . .992 ?
C28A H28D . .995 ?
C291 H29A . .9800 ?
C291 H29B . .9800 ?
C291 H29C . .9800 ?
C292 H29D . .9800 ?
C292 H29E . .9800 ?
C292 H29F . .9800 ?
O1B C3B . 1.430(4) y
O1B H1B . .8400 ?
C1B C2B . 1.534(4) ?
C1B C10B . 1.549(4) ?
C1B H1B1 . .9900 ?
C1B H1B2 . .9900 ?
C2B C3B . 1.512(5) ?
C2B H2B1 . .9900 ?
C2B H2B2 . .9900 ?
C3B C4B . 1.519(5) ?
C3B H3B . 1.0000 ?
C4B C5B . 1.523(5) ?
C4B H4B1 . .9900 ?
C4B H4B2 . .9900 ?
C5B C6B . 1.329(5) y
C5B C10B . 1.534(4) ?
C6B C7B . 1.492(5) ?
C6B H6B . .9500 ?
C7B C8B . 1.529(4) ?
C7B H7B1 . .9900 ?
C7B H7B2 . .9900 ?
C8B C14B . 1.515(4) ?
C8B C9B . 1.549(4) ?
C8B H8B . 1.0000 ?
C9B C11B . 1.534(4) ?
C9B C10B . 1.554(4) ?
C9B H9B . 1.0000 ?
C10B C19B . 1.543(4) ?
C11B C12B . 1.539(5) ?
C11B H11C . .9900 ?
C11B H11D . .9900 ?
C12B C13B . 1.524(5) ?
C12B H12C . .9900 ?
C12B H12D . .9900 ?
C13B C18B . 1.529(4) ?
C13B C14B . 1.548(5) ?
C13B C17B . 1.561(5) ?
C14B C15B . 1.521(5) ?
C14B H14B . 1.0000 ?
C15B C16B . 1.544(5) ?
C15B H15C . .9900 ?
C15B H15D . .9900 ?
C16B C17B . 1.556(5) ?
C16B H16C . .9900 ?
C16B H16D . .9900 ?
C17B C20B . 1.543(5) ?
C17B H17B . 1.0000 ?
C18B H18D . .9800 ?
C18B H18E . .9800 ?
C18B H18F . .9800 ?
C19B H19D . .9800 ?
C19B H19E . .9800 ?
C19B H19F . .9800 ?
C20B C22B . 1.498(5) ?
C20B C21B . 1.532(6) ?
C20B H20B . 1.0000 ?
C21B H21D . .9800 ?
C21B H21E . .9800 ?
C21B H21F . .9800 ?
C22B C23B . 1.334(6) y
C22B H22B . .9500 ?
C23B C24B . 1.537(8) ?
C23B H23B . .9500 ?
C24B C28B . 1.483(13) ?
C24B C25B . 1.582(12) ?
C24B H24B . 1.0000 ?
C25B C27B . 1.490(11) ?
C25B C26B . 1.598(13) ?
C25B H25B . 1.0000 ?
C26B H26D . .9800 ?
C26B H26E . .9800 ?
C26B H26F . .9800 ?
C27B H27D . .9800 ?
C27B H27E . .9800 ?
C27B H27F . .9800 ?
C28B C293 . 1.570(16) ?
C28B C294 . 1.63(3) ?
C28B H28E . .955 ?
C28B H28F . .971 ?
C28B H28G . 1.000 ?
C28B H28H . 1.028 ?
C293 H29G . .9800 ?
C293 H29H . .9800 ?
C293 H29I . .9800 ?
C294 H29J . .9800 ?
C294 H29K . .9800 ?
C294 H29L . .9800 ?
O1W H1W . .85(6) ?
O1W H2W . .85(5) ?

loop_
_geom_hbond_atom_site_label_D
_geom_hbond_atom_site_label_H
_geom_hbond_atom_site_label_A
_geom_hbond_site_symmetry_A
_geom_hbond_distance_DH
_geom_hbond_distance_HA
_geom_hbond_distance_DA
_geom_hbond_angle_DHA
O1A H1A O1W 2_756 .84 2.10 2.894(4) 158
O1B H1B O1A 2_756 .84 1.95 2.787(4) 172
O1W H1W O1B . .85(6) 2.37(6) 3.212(4) 171(5)
O1W H2W O1B 2_746 .85(5) 2.00(5) 2.834(4) 168(5)

loop_
_geom_torsion_atom_site_label_1
_geom_torsion_atom_site_label_2
_geom_torsion_atom_site_label_3
_geom_torsion_atom_site_label_4
_geom_torsion
C10A C1A C2A C3A -58.3(4)
C1A C2A C3A O1A -178.1(3)
C1A C2A C3A C4A 59.7(4)
O1A C3A C4A C5A -178.2(3)
C2A C3A C4A C5A -57.2(4)
C3A C4A C5A C6A -126.2(3)
C3A C4A C5A C10A 53.4(4)
C4A C5A C6A C7A -179.8(3)
C10A C5A C6A C7A .7(5)
C5A C6A C7A C8A 15.9(4)
C6A C7A C8A C14A -166.1(2)
C6A C7A C8A C9A -45.0(3)
C14A C8A C9A C11A -48.0(3)
C7A C8A C9A C11A -169.8(3)
C14A C8A C9A C10A -177.2(2)
C7A C8A C9A C10A 61.0(3)
C6A C5A C10A C19A -109.5(3)
C4A C5A C10A C19A 70.9(3)
C6A C5A C10A C9A 13.4(4)
C4A C5A C10A C9A -166.2(3)
C6A C5A C10A C1A 131.8(3)
C4A C5A C10A C1A -47.8(4)
C11A C9A C10A C5A -172.3(2)
C8A C9A C10A C5A -43.9(3)
C11A C9A C10A C19A -51.1(3)
C8A C9A C10A C19A 77.3(3)
C11A C9A C10A C1A 69.7(3)
C8A C9A C10A C1A -161.9(2)
C2A C1A C10A C5A 50.1(4)
C2A C1A C10A C19A -68.1(4)
C2A C1A C10A C9A 169.7(3)
C8A C9A C11A C12A 47.6(4)
C10A C9A C11A C12A 176.2(2)
C9A C11A C12A C13A -53.4(4)
C11A C12A C13A C18A -64.5(3)
C11A C12A C13A C14A 56.7(3)
C11A C12A C13A C17A 168.0(3)
C7A C8A C14A C15A -56.2(4)
C9A C8A C14A C15A -177.2(3)
C7A C8A C14A C13A 179.4(2)
C9A C8A C14A C13A 58.4(3)
C12A C13A C14A C8A -61.9(3)
C18A C13A C14A C8A 58.6(3)
C17A C13A C14A C8A 175.7(2)
C12A C13A C14A C15A 166.3(3)
C18A C13A C14A C15A -73.1(3)
C17A C13A C14A C15A 43.9(3)
C8A C14A C15A C16A -162.5(3)
C13A C14A C15A C16A -33.0(3)
C14A C15A C16A C17A 9.0(3)
C15A C16A C17A C13A 18.1(3)
C15A C16A C17A C20A 146.0(3)
C12A C13A C17A C16A -151.5(3)
C18A C13A C17A C16A 80.7(3)
C14A C13A C17A C16A -37.6(3)
C12A C13A C17A C20A 84.9(3)
C18A C13A C17A C20A -42.9(4)
C14A C13A C17A C20A -161.3(3)
C16A C17A C20A C22A 53.0(4)
C13A C17A C20A C22A 173.1(3)
C16A C17A C20A C21A 177.1(3)
C13A C17A C20A C21A -62.8(4)
C21A C20A C22A C23A 105.6(4)
C17A C20A C22A C23A -128.2(4)
C20A C22A C23A C24A -176.7(4)
C22A C23A C24A C28A 107.6(6)
C22A C23A C24A C25A -123.9(5)
C28A C24A C25A C27A -176.0(5)
C23A C24A C25A C27A 57.3(6)
C28A C24A C25A C26A -50.4(7)
C23A C24A C25A C26A -177.1(4)
C23A C24A C28A C292 -75.2(10)
C25A C24A C28A C292 158.7(9)
C23A C24A C28A C291 64.1(6)
C25A C24A C28A C291 -62.0(7)
C10B C1B C2B C3B -58.2(4)
C1B C2B C3B O1B -178.8(3)
C1B C2B C3B C4B 57.5(4)
O1B C3B C4B C5B 179.9(3)
C2B C3B C4B C5B -54.7(4)
C3B C4B C5B C6B -126.9(3)
C3B C4B C5B C10B 52.7(4)
C4B C5B C6B C7B -178.5(3)
C10B C5B C6B C7B 2.0(5)
C5B C6B C7B C8B 16.6(4)
C6B C7B C8B C14B -168.7(3)
C6B C7B C8B C9B -46.3(3)
C14B C8B C9B C11B -47.9(3)
C7B C8B C9B C11B -170.9(3)
C14B C8B C9B C10B -176.1(2)
C7B C8B C9B C10B 60.8(3)
C6B C5B C10B C19B -112.1(3)
C4B C5B C10B C19B 68.4(3)
C6B C5B C10B C1B 129.9(3)
C4B C5B C10B C1B -49.6(3)
C6B C5B C10B C9B 10.9(4)
C4B C5B C10B C9B -168.6(3)
C2B C1B C10B C5B 52.2(3)
C2B C1B C10B C19B -65.7(3)
C2B C1B C10B C9B 172.0(3)
C11B C9B C10B C5B -169.8(3)
C8B C9B C10B C5B -42.0(3)
C11B C9B C10B C19B -48.4(3)
C8B C9B C10B C19B 79.3(3)
C11B C9B C10B C1B 72.2(3)
C8B C9B C10B C1B -160.0(2)
C8B C9B C11B C12B 48.5(3)
C10B C9B C11B C12B 176.5(3)
C9B C11B C12B C13B -55.4(4)
C11B C12B C13B C18B -63.9(3)
C11B C12B C13B C14B 58.1(3)
C11B C12B C13B C17B 168.1(3)
C7B C8B C14B C15B -57.0(4)
C9B C8B C14B C15B -178.6(3)
C7B C8B C14B C13B 178.4(3)
C9B C8B C14B C13B 56.7(3)
C12B C13B C14B C8B -61.1(3)
C18B C13B C14B C8B 60.8(4)
C17B C13B C14B C8B 177.1(3)
C12B C13B C14B C15B 167.2(3)
C18B C13B C14B C15B -70.9(3)
C17B C13B C14B C15B 45.4(3)
C8B C14B C15B C16B -164.4(3)
C13B C14B C15B C16B -35.0(3)
C14B C15B C16B C17B 10.3(4)
C15B C16B C17B C20B 147.6(3)
C15B C16B C17B C13B 17.7(4)
C12B C13B C17B C20B 84.2(4)
C18B C13B C17B C20B -44.7(4)
C14B C13B C17B C20B -162.3(3)
C12B C13B C17B C16B -151.3(3)
C18B C13B C17B C16B 79.9(3)
C14B C13B C17B C16B -37.8(3)
C16B C17B C20B C22B 59.5(4)
C13B C17B C20B C22B -179.2(3)
C16B C17B C20B C21B -176.9(3)
C13B C17B C20B C21B -55.5(4)
C21B C20B C22B C23B 99.8(6)
C17B C20B C22B C23B -134.3(5)
C20B C22B C23B C24B -179.1(6)
C22B C23B C24B C28B 115.9(10)
C22B C23B C24B C25B -116.4(8)
C28B C24B C25B C27B -58.6(11)
C23B C24B C25B C27B 176.2(8)
C28B C24B C25B C26B -177.8(8)
C23B C24B C25B C26B 57.0(10)
C23B C24B C28B C293 66.4(11)
C25B C24B C28B C293 -58.5(11)
C23B C24B C28B C294 -84.6(13)
C25B C24B C28B C294 150.5(11)
